data_7250853
loop_
_publ_author_name
'Saini, Aarti'
'Bhedi, Dharmveer'
'Thirumoorthi, Ramalingam'

_publ_section_title
;
 Novel supramolecular structures constructed through hydrogen bonding
 (E--H&#x22EF;Cl; E = C, N, and O) and/or halogen--halogen interactions in
 the products of reactions of 2-[(trimethylsilyl)methyl]pyridine with
 TeCl4 or TeI4
;
_journal_issue 38
_journal_name_full CrystEngComm
_journal_page_first 6373
_journal_page_last 6380
_journal_paper_doi 10.1039/D5CE00646E
_journal_volume 27
_journal_year 2025
_chemical_formula_moiety '2(C9 H16 N Si), Cl6 Te'
_chemical_formula_sum 'C18 H32 Cl6 N2 Si2 Te'
_chemical_formula_weight 672.93
_space_group_crystal_system monoclinic
_space_group_IT_number 14
_space_group_name_Hall '-P 2ybc'
_space_group_name_H-M_alt 'P 1 21/c 1'
_atom_sites_solution_hydrogens mixed
_audit_creation_method SHELXL-2016/4
_audit_update_record
;
2025-06-01 deposited with the CCDC.	2025-09-02 downloaded from the CCDC.
;
_cell_angle_alpha 90
_cell_angle_beta 101.156(6)
_cell_angle_gamma 90
_cell_formula_units_Z 2
_cell_length_a 10.386(2)
_cell_length_b 11.375(2)
_cell_length_c 12.532(3)
_cell_measurement_reflns_used 9170
_cell_measurement_temperature 100(2)
_cell_measurement_theta_max 28.34
_cell_measurement_theta_min 2.44
_cell_volume 1452.6(5)
_computing_cell_refinement 'Bruker SAINT'
_computing_data_collection 'Bruker APEX2'
_computing_data_reduction 'Bruker SAINT'
_computing_structure_refinement 'SHELXL-2016/4 (Sheldrick, 2016)'
_computing_structure_solution 'SHELXT 2014/5 (Sheldrick, 2014)'
_diffrn_ambient_temperature 100(2)
_diffrn_measured_fraction_theta_full 0.998
_diffrn_measured_fraction_theta_max 0.995
_diffrn_measurement_device_type 'Bruker APEX-II CCD'
_diffrn_measurement_method '\f and \w scans'
_diffrn_radiation_type MoK\a
_diffrn_radiation_wavelength 0.71073
_diffrn_reflns_av_R_equivalents 0.0919
_diffrn_reflns_av_unetI/netI 0.0493
_diffrn_reflns_Laue_measured_fraction_full 0.998
_diffrn_reflns_Laue_measured_fraction_max 0.995
_diffrn_reflns_limit_h_max 13
_diffrn_reflns_limit_h_min -13
_diffrn_reflns_limit_k_max 15
_diffrn_reflns_limit_k_min -15
_diffrn_reflns_limit_l_max 16
_diffrn_reflns_limit_l_min -16
_diffrn_reflns_number 28104
_diffrn_reflns_point_group_measured_fraction_full 0.998
_diffrn_reflns_point_group_measured_fraction_max 0.995
_diffrn_reflns_theta_full 25.242
_diffrn_reflns_theta_max 28.358
_diffrn_reflns_theta_min 3.314
_exptl_absorpt_coefficient_mu 1.668
_exptl_absorpt_correction_T_max 0.861
_exptl_absorpt_correction_T_min 0.802
_exptl_absorpt_correction_type empirical
_exptl_absorpt_process_details SADABS
_exptl_crystal_colour yellow
_exptl_crystal_density_diffrn 1.539
_exptl_crystal_description needle
_exptl_crystal_F_000 672
_exptl_crystal_size_max 0.140
_exptl_crystal_size_mid 0.110
_exptl_crystal_size_min 0.090
_refine_diff_density_max 1.518
_refine_diff_density_min -1.208
_refine_diff_density_rms 0.135
_refine_ls_extinction_method none
_refine_ls_goodness_of_fit_ref 1.067
_refine_ls_hydrogen_treatment mixed
_refine_ls_matrix_type full
_refine_ls_number_parameters 137
_refine_ls_number_reflns 3626
_refine_ls_number_restraints 0
_refine_ls_restrained_S_all 1.067
_refine_ls_R_factor_all 0.0623
_refine_ls_R_factor_gt 0.0390
_refine_ls_shift/su_max 0.000
_refine_ls_shift/su_mean 0.000
_refine_ls_structure_factor_coef Fsqd
_refine_ls_weighting_details 'w=1/[\s^2^(Fo^2^)+(0.0260P)^2^+3.8411P] where P=(Fo^2^+2Fc^2^)/3'
_refine_ls_weighting_scheme calc
_refine_ls_wR_factor_gt 0.0808
_refine_ls_wR_factor_ref 0.0947
_reflns_Friedel_coverage 0.000
_reflns_number_gt 2826
_reflns_number_total 3626
_reflns_threshold_expression 'I > 2\s(I)'
_cod_data_source_file d5ce00646e2.cif
_cod_data_source_block compound_2
_cod_depositor_comments 'Adding full bibliography for 7250852--7250854.cif.'
_cod_original_sg_symbol_H-M 'P 21/c'
_cod_database_code 7250853
_shelx_shelxl_version_number 2016/4
_shelx_space_group_comment
;
The symmetry employed for this shelxl refinement is uniquely defined
by the following loop, which should always be used as a source of
symmetry information in preference to the above space-group names.
They are only intended as comments.
;
_shelx_estimated_absorpt_t_min 0.800
_shelx_estimated_absorpt_t_max 0.864

loop_
_space_group_symop_operation_xyz
'x, y, z'
'-x, y+1/2, -z+1/2'
'-x, -y, -z'
'x, -y-1/2, z-1/2'

loop_
_atom_site_label
_atom_site_type_symbol
_atom_site_fract_x
_atom_site_fract_y
_atom_site_fract_z
_atom_site_U_iso_or_equiv
_atom_site_adp_type
_atom_site_occupancy
_atom_site_site_symmetry_order
_atom_site_calc_flag
_atom_site_refinement_flags_posn
_atom_site_refinement_flags_adp
_atom_site_refinement_flags_occupancy
_atom_site_disorder_assembly
_atom_site_disorder_group
C1 C 0.1594(4) 0.9003(4) 0.4085(3) 0.0271(8) Uani 1 1 d . . . . .
H1 H 0.152190 0.848654 0.350089 0.033 Uiso 1 1 calc R U . . .
C2 C 0.1468(4) 1.0174(4) 0.3906(3) 0.0272(9) Uani 1 1 d . . . . .
H2 H 0.132340 1.047329 0.320214 0.033 Uiso 1 1 calc R U . . .
C3 C 0.1557(4) 1.0920(4) 0.4794(3) 0.0277(8) Uani 1 1 d . . . . .
H3 H 0.147091 1.172765 0.468798 0.033 Uiso 1 1 calc R U . . .
C4 C 0.1774(4) 1.0466(4) 0.5836(3) 0.0246(8) Uani 1 1 d . . . . .
H4 H 0.181144 1.096685 0.642711 0.029 Uiso 1 1 calc R U . . .
C5 C 0.1935(3) 0.9268(3) 0.6003(3) 0.0212(7) Uani 1 1 d . . . . .
C6 C 0.2301(4) 0.8696(3) 0.7084(3) 0.0248(8) Uani 1 1 d . . . . .
H6A H 0.216792 0.785447 0.700561 0.030 Uiso 1 1 calc R U . . .
H6B H 0.173992 0.898836 0.756072 0.030 Uiso 1 1 calc R U . . .
C7 C 0.5105(4) 0.8937(4) 0.6642(4) 0.0387(11) Uani 1 1 d . . . . .
H7A H 0.505228 0.816066 0.633589 0.058 Uiso 1 1 calc R U . . .
H7B H 0.477663 0.949657 0.608144 0.058 Uiso 1 1 calc R U . . .
H7C H 0.600310 0.911717 0.695021 0.058 Uiso 1 1 calc R U . . .
C8 C 0.4180(4) 1.0497(4) 0.8335(4) 0.0353(10) Uani 1 1 d . . . . .
H8A H 0.365840 1.051463 0.888909 0.053 Uiso 1 1 calc R U . . .
H8B H 0.507396 1.068320 0.865071 0.053 Uiso 1 1 calc R U . . .
H8C H 0.384749 1.106260 0.778193 0.053 Uiso 1 1 calc R U . . .
C9 C 0.4657(5) 0.7852(4) 0.8768(4) 0.0384(11) Uani 1 1 d . . . . .
H9A H 0.460450 0.709521 0.842356 0.058 Uiso 1 1 calc R U . . .
H9B H 0.554816 0.800388 0.911876 0.058 Uiso 1 1 calc R U . . .
H9C H 0.410441 0.786230 0.929978 0.058 Uiso 1 1 calc R U . . .
CL1 Cl 0.06187(10) 0.33103(8) 0.63052(7) 0.0269(2) Uani 1 1 d . . . . .
CL2 Cl 0.23317(10) 0.57947(9) 0.54798(9) 0.0317(2) Uani 1 1 d . . . . .
CL3 Cl 0.05732(10) 0.37649(8) 0.34804(7) 0.0269(2) Uani 1 1 d . . . . .
SI1 Si 0.41029(11) 0.90084(11) 0.77235(9) 0.0273(2) Uani 1 1 d . . . . .
N1 N 0.1827(3) 0.8585(3) 0.5114(3) 0.0230(7) Uani 1 1 d . . . . .
TE1 Te 0.000000 0.500000 0.500000 0.01844(10) Uani 1 2 d S . P . .
N1H H 0.190(4) 0.789(4) 0.514(3) 0.025(12) Uiso 1 1 d . . . . .

loop_
_atom_site_aniso_label
_atom_site_aniso_U_11
_atom_site_aniso_U_22
_atom_site_aniso_U_33
_atom_site_aniso_U_23
_atom_site_aniso_U_13
_atom_site_aniso_U_12
C1 0.025(2) 0.036(2) 0.0200(18) -0.0028(16) 0.0037(15) -0.0019(17)
C2 0.0237(19) 0.037(2) 0.0204(17) 0.0062(16) 0.0024(14) 0.0033(17)
C3 0.026(2) 0.026(2) 0.030(2) 0.0038(16) 0.0018(16) 0.0028(16)
C4 0.0250(19) 0.0244(19) 0.0250(19) -0.0031(15) 0.0064(15) 0.0006(16)
C5 0.0179(17) 0.0264(19) 0.0200(17) -0.0024(14) 0.0056(14) -0.0020(15)
C6 0.030(2) 0.025(2) 0.0191(17) 0.0001(15) 0.0037(15) -0.0028(16)
C7 0.030(2) 0.051(3) 0.038(2) 0.001(2) 0.0127(19) 0.002(2)
C8 0.027(2) 0.043(3) 0.035(2) -0.001(2) 0.0027(18) -0.0054(19)
C9 0.035(2) 0.048(3) 0.033(2) 0.004(2) 0.0081(19) 0.012(2)
CL1 0.0395(5) 0.0218(4) 0.0192(4) 0.0012(3) 0.0050(4) 0.0026(4)
CL2 0.0224(5) 0.0263(5) 0.0453(6) -0.0004(4) 0.0036(4) -0.0005(4)
CL3 0.0369(5) 0.0251(5) 0.0195(4) -0.0011(3) 0.0073(4) 0.0051(4)
SI1 0.0256(6) 0.0339(6) 0.0228(5) 0.0011(5) 0.0053(4) 0.0018(5)
N1 0.0272(17) 0.0203(17) 0.0216(16) -0.0023(13) 0.0050(13) -0.0027(14)
TE1 0.02147(17) 0.01788(16) 0.01607(15) -0.00044(13) 0.00393(11) -0.00022(14)

loop_
_atom_type_symbol
_atom_type_description
_atom_type_scat_dispersion_real
_atom_type_scat_dispersion_imag
_atom_type_scat_source
C C 0.0033 0.0016 'International Tables Vol C Tables 4.2.6.8 and 6.1.1.4'
H H 0.0000 0.0000 'International Tables Vol C Tables 4.2.6.8 and 6.1.1.4'
Cl Cl 0.1484 0.1585 'International Tables Vol C Tables 4.2.6.8 and 6.1.1.4'
Si Si 0.0817 0.0704 'International Tables Vol C Tables 4.2.6.8 and 6.1.1.4'
N N 0.0061 0.0033 'International Tables Vol C Tables 4.2.6.8 and 6.1.1.4'
Te Te -0.5308 1.6751 'International Tables Vol C Tables 4.2.6.8 and 6.1.1.4'

loop_
_geom_angle_atom_site_label_1
_geom_angle_atom_site_label_2
_geom_angle_atom_site_label_3
_geom_angle
_geom_angle_site_symmetry_1
_geom_angle_site_symmetry_3
_geom_angle_publ_flag
N1 C1 C2 119.9(4) . . ?
N1 C1 H1 120.1 . . ?
C2 C1 H1 120.1 . . ?
C1 C2 C3 118.6(4) . . ?
C1 C2 H2 120.7 . . ?
C3 C2 H2 120.7 . . ?
C4 C3 C2 120.1(4) . . ?
C4 C3 H3 119.9 . . ?
C2 C3 H3 119.9 . . ?
C3 C4 C5 120.3(4) . . ?
C3 C4 H4 119.8 . . ?
C5 C4 H4 119.8 . . ?
N1 C5 C4 117.1(3) . . ?
N1 C5 C6 117.9(3) . . ?
C4 C5 C6 124.9(3) . . ?
C5 C6 SI1 110.9(3) . . ?
C5 C6 H6A 109.5 . . ?
SI1 C6 H6A 109.5 . . ?
C5 C6 H6B 109.5 . . ?
SI1 C6 H6B 109.5 . . ?
H6A C6 H6B 108.1 . . ?
SI1 C7 H7A 109.5 . . ?
SI1 C7 H7B 109.5 . . ?
H7A C7 H7B 109.5 . . ?
SI1 C7 H7C 109.5 . . ?
H7A C7 H7C 109.5 . . ?
H7B C7 H7C 109.5 . . ?
SI1 C8 H8A 109.5 . . ?
SI1 C8 H8B 109.5 . . ?
H8A C8 H8B 109.5 . . ?
SI1 C8 H8C 109.5 . . ?
H8A C8 H8C 109.5 . . ?
H8B C8 H8C 109.5 . . ?
SI1 C9 H9A 109.5 . . ?
SI1 C9 H9B 109.5 . . ?
H9A C9 H9B 109.5 . . ?
SI1 C9 H9C 109.5 . . ?
H9A C9 H9C 109.5 . . ?
H9B C9 H9C 109.5 . . ?
C8 SI1 C7 110.8(2) . . ?
C8 SI1 C9 111.8(2) . . ?
C7 SI1 C9 109.8(2) . . ?
C8 SI1 C6 107.57(19) . . ?
C7 SI1 C6 108.96(19) . . ?
C9 SI1 C6 107.8(2) . . ?
C5 N1 C1 123.9(4) . . ?
C5 N1 N1H 123(3) . . ?
C1 N1 N1H 113(3) . . ?
CL1 TE1 CL1 180.00(5) . 3_566 ?
CL1 TE1 CL3 90.15(3) . 3_566 ?
CL1 TE1 CL3 89.85(3) 3_566 3_566 ?
CL1 TE1 CL3 89.85(3) . . ?
CL1 TE1 CL3 90.15(3) 3_566 . ?
CL3 TE1 CL3 180.0 3_566 . ?
CL1 TE1 CL2 90.35(3) . . ?
CL1 TE1 CL2 89.65(3) 3_566 . ?
CL3 TE1 CL2 88.66(3) 3_566 . ?
CL3 TE1 CL2 91.34(4) . . ?
CL1 TE1 CL2 89.65(3) . 3_566 ?
CL1 TE1 CL2 90.35(3) 3_566 3_566 ?
CL3 TE1 CL2 91.34(4) 3_566 3_566 ?
CL3 TE1 CL2 88.66(3) . 3_566 ?
CL2 TE1 CL2 180.0 . 3_566 ?

loop_
_geom_bond_atom_site_label_1
_geom_bond_atom_site_label_2
_geom_bond_distance
_geom_bond_site_symmetry_2
_geom_bond_publ_flag
C1 N1 1.352(5) . ?
C1 C2 1.353(6) . ?
C1 H1 0.9300 . ?
C2 C3 1.389(6) . ?
C2 H2 0.9300 . ?
C3 C4 1.381(5) . ?
C3 H3 0.9300 . ?
C4 C5 1.383(6) . ?
C4 H4 0.9300 . ?
C5 N1 1.345(5) . ?
C5 C6 1.485(5) . ?
C6 SI1 1.921(4) . ?
C6 H6A 0.9700 . ?
C6 H6B 0.9700 . ?
C7 SI1 1.864(4) . ?
C7 H7A 0.9600 . ?
C7 H7B 0.9600 . ?
C7 H7C 0.9600 . ?
C8 SI1 1.854(5) . ?
C8 H8A 0.9600 . ?
C8 H8B 0.9600 . ?
C8 H8C 0.9600 . ?
C9 SI1 1.867(5) . ?
C9 H9A 0.9600 . ?
C9 H9B 0.9600 . ?
C9 H9C 0.9600 . ?
CL1 TE1 2.5250(10) . ?
CL2 TE1 2.5456(11) . ?
CL3 TE1 2.5286(10) . ?
N1 N1H 0.80(4) . ?
TE1 CL1 2.5251(10) 3_566 ?
TE1 CL3 2.5285(10) 3_566 ?
TE1 CL2 2.5456(11) 3_566 ?

loop_
_geom_torsion_atom_site_label_1
_geom_torsion_atom_site_label_2
_geom_torsion_atom_site_label_3
_geom_torsion_atom_site_label_4
_geom_torsion
_geom_torsion_site_symmetry_1
_geom_torsion_site_symmetry_2
_geom_torsion_site_symmetry_3
_geom_torsion_site_symmetry_4
_geom_torsion_publ_flag
N1 C1 C2 C3 -1.2(6) . . . . ?
C1 C2 C3 C4 0.1(6) . . . . ?
C2 C3 C4 C5 1.6(6) . . . . ?
C3 C4 C5 N1 -2.1(5) . . . . ?
C3 C4 C5 C6 173.7(4) . . . . ?
N1 C5 C6 SI1 104.3(3) . . . . ?
C4 C5 C6 SI1 -71.5(4) . . . . ?
C4 C5 N1 C1 1.1(6) . . . . ?
C6 C5 N1 C1 -175.0(4) . . . . ?
C2 C1 N1 C5 0.6(6) . . . . ?
